data_1001344
loop_
_publ_author_name
'Leclaire, A'
'Raveau, B'

_publ_section_title
;
Mo P~3~ Si O~11~: A silicophosphate of molybdenum(III)
;
_journal_coden_ASTM JSSCBI
_journal_name_full 'Journal of Solid State Chemistry'
_journal_page_first 283
_journal_page_last 290
_journal_paper_doi 10.1016/0022-4596(87)90235-0
_journal_volume 71
_journal_year 1987
_chemical_formula_structural 'Mo (P3 Si O11)'
_chemical_formula_sum 'Mo O11 P3 Si'
_chemical_name_systematic 'Molybdenum(III) silicophosphate'
_space_group_IT_number 15
_symmetry_cell_setting monoclinic
_symmetry_Int_Tables_number 15
_symmetry_space_group_name_Hall '-C 2yc'
_symmetry_space_group_name_H-M 'C 1 2/c 1'
_cell_angle_alpha 90
_cell_angle_beta 110.05(6)
_cell_angle_gamma 90
_cell_formula_units_Z 8
_cell_length_a 14.584(2)
_cell_length_b 8.416(1)
_cell_length_c 14.180(1)
_cell_volume 1635.0
_refine_ls_R_factor_all 0.027
_cod_database_code 1001344

loop_
_symmetry_equiv_pos_as_xyz
x,y,z
-x,y,1/2-z
-x,-y,-z
x,-y,1/2+z
1/2+x,1/2+y,z
1/2-x,1/2+y,1/2-z
1/2-x,1/2-y,-z
1/2+x,1/2-y,1/2+z

loop_
_atom_site_label
_atom_site_type_symbol
_atom_site_symmetry_multiplicity
_atom_site_Wyckoff_symbol
_atom_site_fract_x
_atom_site_fract_y
_atom_site_fract_z
_atom_site_occupancy
_atom_site_attached_hydrogens
_atom_site_calc_flag
Mo1 Mo3+ 8 f 0.09088(1) 0.25000(3) 0.02267(1) 1. 0 d
P1 P5+ 8 f -0.03788(4) 0.04756(7) 0.14195(5) 1. 0 d
P2 P5+ 8 f 0.31616(4) 0.09844(7) 0.14196(4) 1. 0 d
P3 P5+ 8 f 0.38628(4) 0.10398(7) 0.35802(4) 1. 0 d
Si1 Si4+ 8 f 0.21046(4) 0.25007(2) 0.38147(4) 1. 0 d
O1 O2- 8 f 0.23377(14) 0.21326(25) 0.11828(16) 1. 0 d
O2 O2- 8 f 0.08549(15) 0.43527(24) 0.11821(16) 1. 0 d
O3 O2- 8 f 0.04877(14) 0.10172(26) 0.11823(16) 1. 0 d
O4 O2- 8 f 0.12876(16) 0.41264(27) -0.07075(16) 1. 0 d
O5 O2- 8 f 0.10645(15) 0.06507(26) -0.07045(16) 1. 0 d
O6 O2- 8 f -0.05580(13) 0.27268(23) -0.07059(15) 1. 0 d
O7 O2- 8 f -0.09733(13) 0.19396(24) 0.15953(15) 1. 0 d
O8 O2- 4 e 0. -0.03410(31) 0.25 1. 0 d
O9 O2- 4 d 0.25 0.25 0.5 1. 0 d
O10 O2- 8 f 0.21861(14) 0.42708(21) 0.34057(15) 1. 0 d
O11 O2- 8 f 0.27458(13) 0.12886(23) 0.34066(15) 1. 0 d
O12 O2- 8 f 0.39187(13) 0.14213(24) 0.25005(14) 1. 0 d

loop_
_atom_type_symbol
_atom_type_oxidation_number
Mo3+ 3.000
P5+ 5.000
Si4+ 4.000
O2- -2.000
